data_7046319
loop_
_publ_author_name
'Niu, Haoyu'
'Mangan, Robert J.'
'Protchenko, Andrey V.'
'Phillips, Nicholas'
'Unkrig, Wiebke'
'Friedmann, Christian'
'Kolychev, Eugene L.'
'Tirfoin, R\'emi'
'Hicks, Jamie'
'Aldridge, Simon'

_publ_section_title
;
 Experimental and quantum chemical studies of anionic analogues of
 N-heterocyclic carbenes.
;
_journal_issue 22
_journal_name_full 'Dalton transactions (Cambridge, England : 2003)'
_journal_page_first 7445
_journal_page_last 7455
_journal_paper_doi 10.1039/c8dt01661e
_journal_volume 47
_journal_year 2018
_chemical_formula_moiety 'C84 H73 Au1 B1 Cl3.00 F15 N3 P2'
_chemical_formula_sum 'C84 H73 Au B Cl3 F15 N3 P2'
_chemical_formula_weight 1785.58
_space_group_IT_number 2
_space_group_name_Hall '-P 1'
_space_group_name_H-M_alt 'P -1'
_symmetry_cell_setting triclinic
_symmetry_space_group_name_Hall '-P 1'
_symmetry_space_group_name_H-M 'P -1'
_atom_sites_solution_hydrogens difmap
_atom_sites_solution_primary other
_audit_creation_date 2014-05-06
_audit_creation_method CRYSTALS_ver_14.43
_audit_update_record
;
2018-04-19 deposited with the CCDC.
2018-05-11 downloaded from the CCDC.
;
_cell_angle_alpha 73.0951(18)
_cell_angle_beta 72.3580(14)
_cell_angle_gamma 88.3671(13)
_cell_formula_units_Z 2
_cell_length_a 13.5887(2)
_cell_length_b 16.1053(3)
_cell_length_c 19.7259(4)
_cell_measurement_reflns_used 62877
_cell_measurement_temperature 150
_cell_measurement_theta_max 77
_cell_measurement_theta_min 3
_cell_volume 3927.78(13)
_computing_cell_refinement 'CrysAlis, (Oxford Diffraction, 2002)'
_computing_data_collection 'SuperNova, (Oxford Diffraction, 2010)'
_computing_data_reduction 'CrysAlis, (Oxford Diffraction, 2002)'
_computing_molecular_graphics 'CAMERON (Watkin et al., 1996)'
_computing_publication_material 'CRYSTALS (Betteridge et al., 2003)'
_computing_structure_refinement 'CRYSTALS (Betteridge et al., 2003)'
_computing_structure_solution 'Superflip (Palatinus & Chapuis, 2007)'
_diffrn_ambient_temperature 150
_diffrn_measured_fraction_theta_full 0.998
_diffrn_measured_fraction_theta_max 0.995
_diffrn_measurement_device Area
_diffrn_measurement_device_type 'Oxford Diffraction SuperNova'
_diffrn_measurement_method \w
_diffrn_radiation_monochromator graphite
_diffrn_radiation_type 'Cu K\a'
_diffrn_radiation_wavelength 1.54180
_diffrn_reflns_av_R_equivalents 0.060
_diffrn_reflns_limit_h_max 17
_diffrn_reflns_limit_h_min -17
_diffrn_reflns_limit_k_max 20
_diffrn_reflns_limit_k_min -20
_diffrn_reflns_limit_l_max 24
_diffrn_reflns_limit_l_min -24
_diffrn_reflns_number 113308
_diffrn_reflns_theta_full 75.152
_diffrn_reflns_theta_max 76.685
_diffrn_reflns_theta_min 3.182
_diffrn_standards_number 0
_exptl_absorpt_coefficient_mu 5.551
_exptl_absorpt_correction_T_max 0.54
_exptl_absorpt_correction_T_min 0.41
_exptl_absorpt_correction_type multi-scan
_exptl_absorpt_process_details 'CrysAlis, (Oxford Diffraction, 2002)'
_exptl_crystal_colour colourless
_exptl_crystal_density_diffrn 1.510
_exptl_crystal_density_method 'not measured'
_exptl_crystal_description block
_exptl_crystal_F_000 1796.000
_exptl_crystal_size_max 0.190
_exptl_crystal_size_mid 0.160
_exptl_crystal_size_min 0.110
_refine_diff_density_max 2.72
_refine_diff_density_min -1.34
_refine_ls_extinction_method None
_refine_ls_goodness_of_fit_ref 1.0087
_refine_ls_hydrogen_treatment constr
_refine_ls_matrix_type full
_refine_ls_number_parameters 1001
_refine_ls_number_reflns 16383
_refine_ls_number_restraints 68
_refine_ls_R_factor_all 0.0323
_refine_ls_R_factor_gt 0.0317
_refine_ls_shift/su_max 0.0017183
_refine_ls_shift/su_mean 0.0000331
_refine_ls_structure_factor_coef Fsqd
_refine_ls_weighting_details
;
 Method= Modified Sheldrick 
 w=1/[\s^2^(F^2^) + ( 0.06P)^2^ + 3.17P] 
 ,where P=(max(Fo^2^,0) + 2Fc^2^)/3 
;
_refine_ls_weighting_scheme calc
_refine_ls_wR_factor_all 0.0846
_refine_ls_wR_factor_gt 0.0837
_refine_ls_wR_factor_ref 0.0846
_reflns_limit_h_max 17
_reflns_limit_h_min -16
_reflns_limit_k_max 20
_reflns_limit_k_min -19
_reflns_limit_l_max 24
_reflns_limit_l_min 0
_reflns_number_gt 15966
_reflns_number_total 16445
_reflns_threshold_expression I>2.0\s(I)
_oxford_diffrn_Wilson_B_factor 1.90
_oxford_diffrn_Wilson_scale 0.14
_oxford_refine_ls_r_factor_ref 0.0323
_oxford_refine_ls_scale 2.695(12)
_oxford_reflns_number_all 16383
_oxford_reflns_threshold_expression_ref I>-3.0\s(I)
_oxford_structure_analysis_title '213NPRT14 in P-1'
_cod_data_source_file c8dt01661e2.cif
_cod_data_source_block 213NPRT14
_cod_depositor_comments
;
The following automatic conversions were performed:

'_atom_sites_solution_primary' value 'Other' changed to 'other'
according to
/home/data/users/saulius/crontab/automatic-downloads/rss-feeds/RSC/lib/dictionaries/cif_core.dic
dictionary named 'cif_core.dic' version 2.4.2 from 2011-04-26.

Automatic conversion script
Id: cif_fix_values 4973 2017-02-22 13:04:09Z antanas 

 Adding full bibliography for 7046314--7046326.cif.
;
_cod_original_sg_symbol_Hall '-P 1 '
_cod_original_sg_symbol_H-M 'P -1 '
_cod_original_formula_sum 'C84 H73 Au1 B1 Cl3.00 F15 N3 P2'
_cod_database_code 7046319

loop_
_symmetry_equiv_pos_as_xyz
x,y,z
-x,-y,-z

loop_
_atom_site_label
_atom_site_type_symbol
_atom_site_fract_x
_atom_site_fract_y
_atom_site_fract_z
_atom_site_U_iso_or_equiv
_atom_site_occupancy
_atom_site_adp_type
_atom_site_refinement_flags_posn
_atom_site_refinement_flags_occupancy
_atom_site_disorder_assembly
_atom_site_disorder_group
Au1 Au 0.131902(6) 0.284136(5) 0.341186(5) 0.0203 1.0000 Uani . . . .
Cl2 Cl 0.21219(5) 0.19174(5) 0.41664(4) 0.0364 1.0000 Uani . . . .
C3 C 0.06300(17) 0.36463(14) 0.27306(12) 0.0180 1.0000 Uani . . . .
N4 N -0.02856(15) 0.33908(12) 0.27101(11) 0.0198 1.0000 Uani . . . .
C5 C -0.08158(19) 0.38918(15) 0.21922(14) 0.0240 1.0000 Uani . . . .
C6 C -0.00261(19) 0.44759(15) 0.15034(13) 0.0225 1.0000 Uani . . . .
C7 C 0.06599(18) 0.50193(14) 0.17193(12) 0.0204 1.0000 Uani . . . .
N8 N 0.10806(15) 0.44158(12) 0.22839(10) 0.0193 1.0000 Uani . . . .
C9 C 0.20858(18) 0.46780(15) 0.22895(13) 0.0225 1.0000 Uani . . . .
C10 C 0.2171(2) 0.50674(17) 0.28219(15) 0.0287 1.0000 Uani . . . .
C11 C 0.1253(2) 0.51847(18) 0.34516(15) 0.0318 1.0000 Uani . . . .
C12 C 0.1343(3) 0.4632(2) 0.42075(16) 0.0409 1.0000 Uani . . . .
C13 C 0.1159(3) 0.6138(2) 0.34471(18) 0.0429 1.0000 Uani . . . .
C14 C 0.3160(2) 0.5332(2) 0.27807(18) 0.0404 1.0000 Uani . . . .
C15 C 0.4026(2) 0.5209(2) 0.2238(2) 0.0477 1.0000 Uani . . . .
C16 C 0.3927(2) 0.4820(2) 0.17255(19) 0.0406 1.0000 Uani . . . .
C17 C 0.29559(19) 0.45434(16) 0.17360(15) 0.0280 1.0000 Uani . . . .
C18 C 0.2865(2) 0.40625(18) 0.11970(15) 0.0306 1.0000 Uani . . . .
C19 C 0.3225(3) 0.3142(2) 0.14150(18) 0.0421 1.0000 Uani . . . .
C20 C 0.3456(4) 0.4558(3) 0.03908(19) 0.0622 1.0000 Uani . . . .
C21 C 0.01467(18) 0.57653(14) 0.20000(13) 0.0218 1.0000 Uani . . . .
B22 B 0.0038(2) 0.66807(16) 0.13797(14) 0.0215 1.0000 Uani . . . .
C23 C -0.01786(19) 0.74698(15) 0.17879(14) 0.0247 1.0000 Uani . . . .
C24 C 0.0286(2) 0.83105(16) 0.14924(15) 0.0289 1.0000 Uani . . . .
F25 F 0.10226(15) 0.85558(10) 0.08223(10) 0.0420 1.0000 Uani . . . .
C26 C 0.0045(2) 0.89584(17) 0.18377(18) 0.0343 1.0000 Uani . . . .
F27 F 0.05245(16) 0.97530(12) 0.15030(14) 0.0571 1.0000 Uani . . . .
C28 C -0.0700(2) 0.87803(19) 0.25172(18) 0.0360 1.0000 Uani . . . .
F29 F -0.09626(16) 0.93959(13) 0.28629(12) 0.0517 1.0000 Uani . . . .
C30 C -0.1206(3) 0.7974(2) 0.28283(17) 0.0410 1.0000 Uani . . . .
C31 C -0.0942(2) 0.73474(17) 0.24637(16) 0.0347 1.0000 Uani . . . .
F32 F -0.15293(17) 0.65857(12) 0.27971(12) 0.0590 1.0000 Uani . . . .
F33 F -0.1958(2) 0.78110(15) 0.34776(13) 0.0757 1.0000 Uani . . . .
C34 C -0.09641(19) 0.67497(16) 0.10554(13) 0.0246 1.0000 Uani . . . .
C35 C -0.1019(2) 0.74678(18) 0.04737(14) 0.0300 1.0000 Uani . . . .
F36 F -0.02149(13) 0.80720(11) 0.01340(9) 0.0389 1.0000 Uani . . . .
C37 C -0.1858(2) 0.7639(2) 0.02115(15) 0.0369 1.0000 Uani . . . .
F38 F -0.18388(16) 0.83627(16) -0.03515(10) 0.0563 1.0000 Uani . . . .
C39 C -0.2723(2) 0.7072(2) 0.05325(17) 0.0385 1.0000 Uani . . . .
F40 F -0.35625(15) 0.72270(16) 0.03044(12) 0.0540 1.0000 Uani . . . .
C41 C -0.2718(2) 0.6349(2) 0.11075(19) 0.0373 1.0000 Uani . . . .
C42 C -0.1863(2) 0.62108(17) 0.13602(16) 0.0311 1.0000 Uani . . . .
F43 F -0.19710(12) 0.54954(11) 0.19468(11) 0.0444 1.0000 Uani . . . .
F44 F -0.35540(13) 0.57848(13) 0.14345(13) 0.0527 1.0000 Uani . . . .
C45 C 0.11583(19) 0.68471(15) 0.07115(14) 0.0270 1.0000 Uani . . . .
C46 C 0.2067(2) 0.70508(18) 0.08336(17) 0.0340 1.0000 Uani . . . .
F47 F 0.20240(13) 0.71900(13) 0.14842(11) 0.0444 1.0000 Uani . . . .
C48 C 0.3045(2) 0.7125(2) 0.0324(2) 0.0489 1.0000 Uani . . . .
F49 F 0.38780(15) 0.73304(17) 0.04895(16) 0.0725 1.0000 Uani . . . .
C50 C 0.3153(3) 0.6985(2) -0.0349(2) 0.0552 1.0000 Uani . . . .
F51 F 0.40928(18) 0.7051(2) -0.08502(14) 0.0848 1.0000 Uani . . . .
C52 C 0.2291(3) 0.6756(2) -0.04954(17) 0.0479 1.0000 Uani . . . .
C53 C 0.1326(2) 0.66875(18) 0.00299(15) 0.0339 1.0000 Uani . . . .
F54 F 0.05359(14) 0.64319(13) -0.01564(10) 0.0435 1.0000 Uani . . . .
F55 F 0.2387(2) 0.65891(19) -0.11404(11) 0.0746 1.0000 Uani . . . .
C56 C -0.08124(16) 0.25918(14) 0.32364(12) 0.0190 1.0000 Uani . . . .
C57 C -0.14548(19) 0.26107(16) 0.39374(14) 0.0244 1.0000 Uani . . . .
C58 C -0.1924(2) 0.18175(17) 0.44468(14) 0.0289 1.0000 Uani . . . .
C59 C -0.1780(2) 0.10538(17) 0.42580(14) 0.0299 1.0000 Uani . . . .
C60 C -0.1168(2) 0.10609(16) 0.35502(14) 0.0272 1.0000 Uani . . . .
C61 C -0.06722(18) 0.18287(15) 0.30252(13) 0.0220 1.0000 Uani . . . .
C62 C 0.0003(2) 0.18255(15) 0.22546(13) 0.0260 1.0000 Uani . . . .
C63 C 0.0897(2) 0.12345(18) 0.23015(15) 0.0320 1.0000 Uani . . . .
C64 C -0.0646(2) 0.15738(19) 0.18226(15) 0.0335 1.0000 Uani . . . .
C65 C -0.1639(2) 0.34490(17) 0.41480(15) 0.0307 1.0000 Uani . . . .
C66 C -0.1316(3) 0.3409(2) 0.48316(19) 0.0468 1.0000 Uani . . . .
C67 C -0.2769(3) 0.3664(3) 0.4272(3) 0.0578 1.0000 Uani . . . .
Cl68 Cl 0.48096(14) 0.46433(12) 0.40601(10) 0.1041 1.0000 Uani D . . .
C69 C 0.3844(18) 0.3779(9) 0.4650(12) 0.1027 0.332(15) Uani D P 1 2
C70 C 0.4021(10) 0.3729(6) 0.4447(5) 0.1030 0.668(15) Uani D P 1 1
Cl71 Cl 0.3272(3) 0.3669(6) 0.5359(3) 0.1429 0.668(15) Uani D P 1 1
Cl72 Cl 0.2995(8) 0.4092(7) 0.5428(3) 0.1104 0.332(15) Uani D P 1 2
P73 P 0.53650(4) 0.02596(4) 0.28669(3) 0.0197 1.0000 Uani . . . .
N74 N 0.42615(15) 0.01019(13) 0.28016(12) 0.0241 1.0000 Uani . . . .
P75 P 0.36417(4) -0.05604(4) 0.26021(3) 0.0209 1.0000 Uani . . . .
C76 C 0.41681(19) -0.16115(16) 0.26858(15) 0.0269 1.0000 Uani . . . .
C77 C 0.4625(2) -0.1897(2) 0.20675(18) 0.0399 1.0000 Uani . . . .
C78 C 0.5114(3) -0.2671(2) 0.2154(2) 0.0538 1.0000 Uani . . . .
C79 C 0.5166(3) -0.3148(2) 0.2841(2) 0.0572 1.0000 Uani . . . .
C80 C 0.4704(3) -0.2878(2) 0.3461(2) 0.0518 1.0000 Uani . . . .
C81 C 0.4196(3) -0.21104(19) 0.33880(18) 0.0381 1.0000 Uani . . . .
C82 C 0.23454(19) -0.07298(16) 0.32320(14) 0.0254 1.0000 Uani . . . .
C83 C 0.1978(2) -0.01246(18) 0.36163(14) 0.0293 1.0000 Uani . . . .
C84 C 0.0968(2) -0.0242(2) 0.40948(16) 0.0379 1.0000 Uani . . . .
C85 C 0.0335(2) -0.0950(2) 0.41966(16) 0.0417 1.0000 Uani . . . .
C86 C 0.0700(2) -0.1553(2) 0.38130(18) 0.0421 1.0000 Uani . . . .
C87 C 0.1703(2) -0.14461(18) 0.33309(16) 0.0334 1.0000 Uani . . . .
C88 C 0.36202(19) -0.01324(17) 0.16586(14) 0.0261 1.0000 Uani . . . .
C89 C 0.4244(2) 0.06081(18) 0.11903(16) 0.0328 1.0000 Uani . . . .
C90 C 0.4290(2) 0.0918(2) 0.04500(17) 0.0426 1.0000 Uani . . . .
C91 C 0.3717(2) 0.0486(2) 0.01685(17) 0.0432 1.0000 Uani . . . .
C92 C 0.3092(3) -0.0238(3) 0.06286(18) 0.0474 1.0000 Uani . . . .
C93 C 0.3036(2) -0.0550(2) 0.13686(17) 0.0398 1.0000 Uani . . . .
C94 C 0.55001(18) -0.03976(15) 0.37403(13) 0.0220 1.0000 Uani . . . .
C95 C 0.6466(2) -0.06053(18) 0.38241(14) 0.0287 1.0000 Uani . . . .
C96 C 0.6544(2) -0.10708(19) 0.45164(15) 0.0338 1.0000 Uani . . . .
C97 C 0.5656(2) -0.13288(18) 0.51252(14) 0.0333 1.0000 Uani . . . .
C98 C 0.4694(2) -0.11159(19) 0.50418(14) 0.0335 1.0000 Uani . . . .
C99 C 0.46112(19) -0.06509(17) 0.43543(14) 0.0272 1.0000 Uani . . . .
C100 C 0.54937(18) 0.13755(15) 0.28427(12) 0.0230 1.0000 Uani . . . .
C101 C 0.6387(2) 0.16865(18) 0.29297(14) 0.0291 1.0000 Uani . . . .
C102 C 0.6475(2) 0.2539(2) 0.29274(16) 0.0369 1.0000 Uani . . . .
C103 C 0.5685(3) 0.30833(19) 0.28450(17) 0.0406 1.0000 Uani . . . .
C104 C 0.4797(3) 0.27763(19) 0.27696(17) 0.0379 1.0000 Uani . . . .
C105 C 0.4698(2) 0.19203(17) 0.27661(15) 0.0295 1.0000 Uani . . . .
C106 C 0.64434(18) 0.00794(17) 0.21324(13) 0.0250 1.0000 Uani . . . .
C107 C 0.6714(2) -0.07665(19) 0.21422(15) 0.0311 1.0000 Uani . . . .
C108 C 0.7506(2) -0.0905(2) 0.15540(17) 0.0404 1.0000 Uani . . . .
C109 C 0.8029(2) -0.0193(3) 0.09577(16) 0.0445 1.0000 Uani . . . .
C110 C 0.7767(2) 0.0634(2) 0.09481(16) 0.0419 1.0000 Uani . . . .
C111 C 0.6973(2) 0.0782(2) 0.15308(14) 0.0332 1.0000 Uani . . . .
H51 H -0.1315 0.4234 0.2444 0.0286 1.0000 Uiso R . . .
H52 H -0.1176 0.3479 0.2056 0.0286 1.0000 Uiso R . . .
H61 H -0.0371 0.4866 0.1186 0.0269 1.0000 Uiso R . . .
H62 H 0.0405 0.4140 0.1215 0.0276 1.0000 Uiso R . . .
H71 H 0.1242 0.5275 0.1282 0.0228 1.0000 Uiso R . . .
H111 H 0.0625 0.4980 0.3400 0.0375 1.0000 Uiso R . . .
H123 H 0.0742 0.4693 0.4589 0.0604 1.0000 Uiso R . . .
H122 H 0.1954 0.4834 0.4292 0.0607 1.0000 Uiso R . . .
H121 H 0.1385 0.4027 0.4235 0.0607 1.0000 Uiso R . . .
H131 H 0.0544 0.6180 0.3839 0.0637 1.0000 Uiso R . . .
H132 H 0.1753 0.6345 0.3538 0.0639 1.0000 Uiso R . . .
H133 H 0.1096 0.6493 0.2986 0.0634 1.0000 Uiso R . . .
H141 H 0.3239 0.5599 0.3120 0.0483 1.0000 Uiso R . . .
H151 H 0.4681 0.5386 0.2224 0.0574 1.0000 Uiso R . . .
H161 H 0.4520 0.4756 0.1361 0.0493 1.0000 Uiso R . . .
H181 H 0.2138 0.3998 0.1234 0.0367 1.0000 Uiso R . . .
H191 H 0.3114 0.2812 0.1103 0.0625 1.0000 Uiso R . . .
H192 H 0.3949 0.3197 0.1349 0.0626 1.0000 Uiso R . . .
H193 H 0.2863 0.2853 0.1928 0.0627 1.0000 Uiso R . . .
H201 H 0.3336 0.4298 0.0044 0.0928 1.0000 Uiso R . . .
H202 H 0.4191 0.4595 0.0310 0.0930 1.0000 Uiso R . . .
H203 H 0.3242 0.5136 0.0268 0.0928 1.0000 Uiso R . . .
H211 H 0.0597 0.5930 0.2244 0.0263 1.0000 Uiso R . . .
H212 H -0.0509 0.5549 0.2371 0.0261 1.0000 Uiso R . . .
H581 H -0.2344 0.1807 0.4924 0.0352 1.0000 Uiso R . . .
H591 H -0.2086 0.0535 0.4603 0.0361 1.0000 Uiso R . . .
H601 H -0.1087 0.0524 0.3442 0.0327 1.0000 Uiso R . . .
H621 H 0.0292 0.2416 0.1976 0.0309 1.0000 Uiso R . . .
H631 H 0.1344 0.1259 0.1818 0.0471 1.0000 Uiso R . . .
H632 H 0.1302 0.1418 0.2554 0.0479 1.0000 Uiso R . . .
H633 H 0.0655 0.0647 0.2565 0.0477 1.0000 Uiso R . . .
H641 H -0.0212 0.1586 0.1339 0.0502 1.0000 Uiso R . . .
H642 H -0.1171 0.1972 0.1763 0.0497 1.0000 Uiso R . . .
H643 H -0.0971 0.1000 0.2073 0.0498 1.0000 Uiso R . . .
H651 H -0.1243 0.3910 0.3733 0.0369 1.0000 Uiso R . . .
H661 H -0.1360 0.3966 0.4914 0.0696 1.0000 Uiso R . . .
H662 H -0.1769 0.2990 0.5279 0.0696 1.0000 Uiso R . . .
H663 H -0.0617 0.3248 0.4755 0.0695 1.0000 Uiso R . . .
H671 H -0.2861 0.4195 0.4406 0.0868 1.0000 Uiso R . . .
H672 H -0.3230 0.3210 0.4672 0.0869 1.0000 Uiso R . . .
H673 H -0.2944 0.3742 0.3817 0.0871 1.0000 Uiso R . . .
H691 H 0.4200 0.3277 0.4833 0.1231 0.332(15) Uiso R P 1 2
H692 H 0.3445 0.3656 0.4356 0.1230 0.332(15) Uiso R P 1 2
H701 H 0.4493 0.3289 0.4450 0.1239 0.668(15) Uiso R P 1 1
H702 H 0.3595 0.3732 0.4139 0.1239 0.668(15) Uiso R P 1 1
H771 H 0.4608 -0.1555 0.1596 0.0477 1.0000 Uiso R . . .
H781 H 0.5418 -0.2876 0.1749 0.0641 1.0000 Uiso R . . .
H791 H 0.5509 -0.3655 0.2893 0.0690 1.0000 Uiso R . . .
H801 H 0.4732 -0.3207 0.3923 0.0621 1.0000 Uiso R . . .
H811 H 0.3899 -0.1923 0.3802 0.0454 1.0000 Uiso R . . .
H831 H 0.2401 0.0353 0.3555 0.0346 1.0000 Uiso R . . .
H841 H 0.0723 0.0166 0.4342 0.0452 1.0000 Uiso R . . .
H851 H -0.0326 -0.1043 0.4533 0.0501 1.0000 Uiso R . . .
H861 H 0.0276 -0.2034 0.3886 0.0507 1.0000 Uiso R . . .
H871 H 0.1950 -0.1849 0.3079 0.0398 1.0000 Uiso R . . .
H891 H 0.4644 0.0907 0.1368 0.0394 1.0000 Uiso R . . .
H901 H 0.4705 0.1411 0.0145 0.0514 1.0000 Uiso R . . .
H911 H 0.3756 0.0693 -0.0334 0.0517 1.0000 Uiso R . . .
H921 H 0.2707 -0.0515 0.0434 0.0569 1.0000 Uiso R . . .
H931 H 0.2631 -0.1046 0.1667 0.0473 1.0000 Uiso R . . .
H951 H 0.7061 -0.0430 0.3409 0.0340 1.0000 Uiso R . . .
H961 H 0.7185 -0.1216 0.4572 0.0410 1.0000 Uiso R . . .
H971 H 0.5712 -0.1647 0.5594 0.0395 1.0000 Uiso R . . .
H981 H 0.4098 -0.1292 0.5448 0.0403 1.0000 Uiso R . . .
H991 H 0.3955 -0.0504 0.4299 0.0337 1.0000 Uiso R . . .
H1011 H 0.6930 0.1306 0.2992 0.0348 1.0000 Uiso R . . .
H1021 H 0.7068 0.2743 0.2994 0.0438 1.0000 Uiso R . . .
H1031 H 0.5752 0.3649 0.2849 0.0489 1.0000 Uiso R . . .
H1041 H 0.4278 0.3150 0.2711 0.0450 1.0000 Uiso R . . .
H1051 H 0.4092 0.1703 0.2723 0.0352 1.0000 Uiso R . . .
H1071 H 0.6363 -0.1239 0.2548 0.0370 1.0000 Uiso R . . .
H1081 H 0.7688 -0.1466 0.1560 0.0477 1.0000 Uiso R . . .
H1091 H 0.8552 -0.0286 0.0575 0.0527 1.0000 Uiso R . . .
H1101 H 0.8109 0.1083 0.0560 0.0498 1.0000 Uiso R . . .
H1111 H 0.6804 0.1349 0.1520 0.0398 1.0000 Uiso R . . .

loop_
_atom_site_aniso_label
_atom_site_aniso_U_11
_atom_site_aniso_U_22
_atom_site_aniso_U_33
_atom_site_aniso_U_23
_atom_site_aniso_U_13
_atom_site_aniso_U_12
Au1 0.02109(6) 0.02010(6) 0.02065(6) -0.00536(4) -0.00826(4) 0.00146(4)
Cl2 0.0335(3) 0.0407(3) 0.0335(3) -0.0018(3) -0.0176(3) 0.0092(3)
C3 0.0224(10) 0.0150(9) 0.0175(10) -0.0074(8) -0.0051(8) 0.0007(8)
N4 0.0235(9) 0.0159(8) 0.0217(9) -0.0047(7) -0.0102(7) 0.0005(7)
C5 0.0273(11) 0.0191(10) 0.0273(11) -0.0039(9) -0.0137(9) -0.0006(9)
C6 0.0310(11) 0.0188(10) 0.0206(10) -0.0055(8) -0.0126(9) 0.0031(9)
C7 0.0254(10) 0.0160(10) 0.0185(10) -0.0042(8) -0.0059(8) 0.0011(8)
N8 0.0216(9) 0.0170(8) 0.0198(9) -0.0048(7) -0.0075(7) -0.0004(7)
C9 0.0228(11) 0.0184(10) 0.0253(11) -0.0050(9) -0.0072(9) -0.0037(8)
C10 0.0314(12) 0.0259(12) 0.0303(12) -0.0094(10) -0.0101(10) -0.0042(9)
C11 0.0392(14) 0.0310(13) 0.0308(13) -0.0169(11) -0.0112(11) -0.0004(11)
C12 0.0576(18) 0.0390(15) 0.0296(14) -0.0157(12) -0.0126(13) -0.0027(13)
C13 0.0619(19) 0.0359(15) 0.0417(16) -0.0221(13) -0.0213(14) 0.0048(13)
C14 0.0376(15) 0.0447(16) 0.0442(16) -0.0187(13) -0.0139(12) -0.0111(12)
C15 0.0289(14) 0.057(2) 0.059(2) -0.0204(16) -0.0111(13) -0.0127(13)
C16 0.0254(13) 0.0441(16) 0.0473(17) -0.0142(13) -0.0029(12) -0.0036(11)
C17 0.0260(12) 0.0251(12) 0.0309(12) -0.0080(10) -0.0061(10) 0.0007(9)
C18 0.0304(12) 0.0313(13) 0.0308(13) -0.0147(11) -0.0055(10) 0.0059(10)
C19 0.0519(17) 0.0351(15) 0.0383(15) -0.0154(12) -0.0089(13) 0.0116(13)
C20 0.099(3) 0.047(2) 0.0308(16) -0.0092(14) -0.0069(18) -0.004(2)
C21 0.0241(10) 0.0184(10) 0.0217(10) -0.0073(8) -0.0042(8) 0.0012(8)
B22 0.0218(11) 0.0180(11) 0.0221(11) -0.0067(9) -0.0021(9) 0.0008(9)
C23 0.0264(11) 0.0186(10) 0.0291(12) -0.0083(9) -0.0076(9) 0.0036(9)
C24 0.0302(12) 0.0225(12) 0.0339(13) -0.0101(10) -0.0079(10) 0.0022(9)
F25 0.0491(10) 0.0230(7) 0.0411(9) -0.0093(7) 0.0052(8) -0.0076(7)
C26 0.0339(13) 0.0233(12) 0.0509(16) -0.0181(12) -0.0138(12) 0.0019(10)
F27 0.0534(11) 0.0284(9) 0.0844(15) -0.0295(10) -0.0006(10) -0.0079(8)
C28 0.0381(14) 0.0309(13) 0.0501(16) -0.0267(13) -0.0162(12) 0.0120(11)
F29 0.0535(11) 0.0426(10) 0.0686(13) -0.0407(10) -0.0100(9) 0.0097(8)
C30 0.0447(16) 0.0353(15) 0.0372(15) -0.0172(12) 0.0011(12) 0.0098(12)
C31 0.0403(14) 0.0214(12) 0.0353(14) -0.0097(10) -0.0006(11) 0.0035(10)
F32 0.0633(13) 0.0272(9) 0.0548(12) -0.0143(8) 0.0301(10) -0.0063(8)
F33 0.0970(19) 0.0459(12) 0.0538(13) -0.0256(10) 0.0305(12) 0.0050(12)
C34 0.0251(11) 0.0235(11) 0.0251(11) -0.0109(9) -0.0043(9) 0.0051(9)
C35 0.0312(12) 0.0335(13) 0.0248(12) -0.0116(10) -0.0053(10) 0.0068(10)
F36 0.0384(9) 0.0339(8) 0.0319(8) 0.0048(7) -0.0069(7) 0.0019(7)
C37 0.0389(14) 0.0476(16) 0.0252(12) -0.0126(12) -0.0109(11) 0.0166(12)
F38 0.0515(11) 0.0736(14) 0.0320(9) 0.0026(9) -0.0149(8) 0.0215(10)
C39 0.0321(13) 0.0549(18) 0.0409(15) -0.0278(14) -0.0175(12) 0.0200(12)
F40 0.0389(10) 0.0822(15) 0.0580(12) -0.0348(11) -0.0276(9) 0.0239(10)
C41 0.0238(12) 0.0392(15) 0.0539(17) -0.0253(14) -0.0084(12) 0.0056(11)
C42 0.0269(12) 0.0242(12) 0.0394(14) -0.0105(11) -0.0059(10) 0.0069(9)
F43 0.0262(8) 0.0284(8) 0.0625(12) 0.0048(8) -0.0078(7) -0.0002(6)
F44 0.0255(8) 0.0489(11) 0.0842(15) -0.0236(10) -0.0136(9) 0.0014(7)
C45 0.0255(11) 0.0187(11) 0.0282(12) -0.0019(9) -0.0011(9) 0.0024(9)
C46 0.0274(12) 0.0257(12) 0.0396(15) -0.0026(11) -0.0038(11) 0.0006(10)
F47 0.0321(8) 0.0475(10) 0.0573(11) -0.0174(9) -0.0171(8) -0.0011(7)
C48 0.0243(13) 0.0364(16) 0.065(2) 0.0045(14) -0.0017(13) -0.0020(11)
F49 0.0252(9) 0.0702(15) 0.1009(19) -0.0028(13) -0.0096(10) -0.0095(9)
C50 0.0333(16) 0.0510(19) 0.0437(18) 0.0115(15) 0.0165(14) 0.0117(14)
F51 0.0372(11) 0.102(2) 0.0624(15) 0.0120(14) 0.0253(10) 0.0146(12)
C52 0.0439(17) 0.0506(18) 0.0277(14) 0.0001(13) 0.0072(12) 0.0187(14)
C53 0.0356(14) 0.0287(13) 0.0251(12) -0.0016(10) 0.0018(10) 0.0088(10)
F54 0.0465(10) 0.0551(11) 0.0325(8) -0.0231(8) -0.0086(7) 0.0130(8)
F55 0.0732(15) 0.105(2) 0.0286(10) -0.0179(11) 0.0035(9) 0.0406(14)
C56 0.0187(9) 0.0182(10) 0.0211(10) -0.0045(8) -0.0084(8) -0.0010(8)
C57 0.0275(11) 0.0240(11) 0.0245(11) -0.0105(9) -0.0086(9) 0.0002(9)
C58 0.0304(12) 0.0323(13) 0.0211(11) -0.0079(10) -0.0033(9) -0.0039(10)
C59 0.0331(13) 0.0263(12) 0.0252(12) -0.0025(10) -0.0054(10) -0.0091(10)
C60 0.0356(13) 0.0192(11) 0.0280(12) -0.0087(9) -0.0095(10) -0.0017(9)
C61 0.0243(10) 0.0196(10) 0.0232(11) -0.0073(9) -0.0078(9) 0.0013(8)
C62 0.0333(12) 0.0204(11) 0.0224(11) -0.0071(9) -0.0052(9) 0.0012(9)
C63 0.0327(13) 0.0342(13) 0.0313(13) -0.0145(11) -0.0084(10) 0.0052(10)
C64 0.0426(15) 0.0358(14) 0.0262(12) -0.0122(11) -0.0141(11) 0.0079(11)
C65 0.0384(14) 0.0283(13) 0.0284(12) -0.0147(10) -0.0085(10) 0.0041(10)
C66 0.068(2) 0.0441(17) 0.0412(16) -0.0255(14) -0.0227(15) 0.0028(15)
C67 0.055(2) 0.059(2) 0.081(3) -0.046(2) -0.0294(19) 0.0271(17)
Cl68 0.0982(10) 0.1028(11) 0.1051(11) -0.0275(9) -0.0255(9) 0.0058(8)
C69 0.138(5) 0.078(5) 0.092(5) -0.028(4) -0.032(5) 0.009(4)
C70 0.129(4) 0.072(4) 0.099(4) -0.021(3) -0.027(4) 0.012(4)
Cl71 0.124(3) 0.123(4) 0.105(2) 0.041(2) 0.0050(19) -0.006(2)
Cl72 0.170(5) 0.081(4) 0.068(3) -0.012(2) -0.027(3) -0.001(4)
P73 0.0190(2) 0.0221(3) 0.0180(2) -0.0060(2) -0.00585(19) 0.0016(2)
N74 0.0229(9) 0.0251(10) 0.0283(10) -0.0113(8) -0.0105(8) 0.0037(7)
P75 0.0200(2) 0.0212(3) 0.0225(3) -0.0083(2) -0.0065(2) 0.0015(2)
C76 0.0260(11) 0.0225(11) 0.0331(13) -0.0120(10) -0.0071(10) 0.0026(9)
C77 0.0464(16) 0.0329(14) 0.0369(15) -0.0163(12) -0.0025(12) 0.0061(12)
C78 0.060(2) 0.0397(17) 0.058(2) -0.0276(16) -0.0021(17) 0.0145(15)
C79 0.061(2) 0.0324(16) 0.077(3) -0.0216(17) -0.0177(19) 0.0206(15)
C80 0.070(2) 0.0319(16) 0.059(2) -0.0135(15) -0.0307(18) 0.0193(15)
C81 0.0516(17) 0.0282(13) 0.0387(15) -0.0134(12) -0.0173(13) 0.0112(12)
C82 0.0237(11) 0.0269(11) 0.0239(11) -0.0051(9) -0.0072(9) 0.0026(9)
C83 0.0273(12) 0.0329(13) 0.0280(12) -0.0105(10) -0.0079(10) 0.0055(10)
C84 0.0313(13) 0.0496(17) 0.0287(13) -0.0115(12) -0.0042(11) 0.0107(12)
C85 0.0261(13) 0.0561(19) 0.0302(14) -0.0009(13) -0.0019(10) 0.0039(12)
C86 0.0285(13) 0.0441(17) 0.0443(16) -0.0014(13) -0.0079(12) -0.0085(12)
C87 0.0300(13) 0.0309(13) 0.0368(14) -0.0080(11) -0.0082(11) -0.0017(10)
C88 0.0234(11) 0.0304(12) 0.0247(11) -0.0082(10) -0.0075(9) 0.0015(9)
C89 0.0325(13) 0.0323(13) 0.0339(13) -0.0050(11) -0.0149(11) -0.0025(10)
C90 0.0401(15) 0.0455(17) 0.0345(15) 0.0031(13) -0.0140(12) -0.0057(13)
C91 0.0397(15) 0.061(2) 0.0267(13) -0.0072(13) -0.0126(12) 0.0023(14)
C92 0.0440(17) 0.068(2) 0.0360(16) -0.0168(15) -0.0189(13) -0.0080(15)
C93 0.0392(15) 0.0479(17) 0.0325(14) -0.0085(12) -0.0130(12) -0.0127(13)
C94 0.0249(11) 0.0217(10) 0.0188(10) -0.0058(8) -0.0063(8) 0.0022(8)
C95 0.0268(12) 0.0344(13) 0.0240(11) -0.0075(10) -0.0083(9) 0.0067(10)
C96 0.0376(14) 0.0390(14) 0.0295(13) -0.0114(11) -0.0165(11) 0.0129(11)
C97 0.0514(16) 0.0286(13) 0.0211(11) -0.0052(10) -0.0153(11) 0.0055(11)
C98 0.0385(14) 0.0379(14) 0.0196(11) -0.0067(10) -0.0037(10) -0.0014(11)
C99 0.0261(11) 0.0318(12) 0.0231(11) -0.0088(10) -0.0058(9) 0.0011(9)
C100 0.0271(11) 0.0233(11) 0.0174(10) -0.0051(8) -0.0061(8) -0.0018(9)
C101 0.0275(12) 0.0356(13) 0.0247(11) -0.0093(10) -0.0078(9) -0.0036(10)
C102 0.0389(14) 0.0400(15) 0.0317(13) -0.0128(11) -0.0072(11) -0.0144(12)
C103 0.0586(19) 0.0272(13) 0.0355(14) -0.0116(11) -0.0107(13) -0.0077(12)
C104 0.0503(17) 0.0267(13) 0.0395(15) -0.0106(11) -0.0173(13) 0.0058(12)
C105 0.0347(13) 0.0274(12) 0.0306(12) -0.0095(10) -0.0153(10) 0.0042(10)
C106 0.0216(10) 0.0356(13) 0.0192(10) -0.0098(9) -0.0065(8) 0.0027(9)
C107 0.0301(12) 0.0388(14) 0.0270(12) -0.0128(11) -0.0101(10) 0.0081(10)
C108 0.0375(15) 0.0564(19) 0.0365(15) -0.0253(14) -0.0152(12) 0.0190(13)
C109 0.0289(13) 0.083(2) 0.0253(13) -0.0267(15) -0.0035(11) 0.0041(14)
C110 0.0363(15) 0.064(2) 0.0201(12) -0.0117(13) -0.0002(11) -0.0083(14)
C111 0.0343(13) 0.0425(15) 0.0209(11) -0.0083(11) -0.0064(10) -0.0025(11)

loop_
_atom_type_symbol
_atom_type_scat_dispersion_real
_atom_type_scat_dispersion_imag
_atom_type_scat_Cromer_Mann_a1
_atom_type_scat_Cromer_Mann_b1
_atom_type_scat_Cromer_Mann_a2
_atom_type_scat_Cromer_Mann_b2
_atom_type_scat_Cromer_Mann_a3
_atom_type_scat_Cromer_Mann_b3
_atom_type_scat_Cromer_Mann_a4
_atom_type_scat_Cromer_Mann_b4
_atom_type_scat_Cromer_Mann_c
_atom_type_scat_source
C 0.0181 0.0091 2.3100 20.8439 1.0200 10.2075 1.5886 0.5687 0.8650 51.6512 0.2156 'International Tables Vol C 4.2.6.8 and 6.1.1.4'
H 0.0000 0.0000 0.4930 10.5109 0.3229 26.1257 0.1402 3.1424 0.0408 57.7998 0.0030 'International Tables Vol C 4.2.6.8 and 6.1.1.4'
P 0.2955 0.4335 6.4345 1.9067 4.1791 27.1570 1.7800 0.5260 1.4908 68.1645 1.1149 'International Tables Vol C 4.2.6.8 and 6.1.1.4'
N 0.0311 0.0180 12.2126 0.0057 3.1322 9.8933 2.0125 28.9975 1.1663 0.5826 -11.5290 'International Tables Vol C 4.2.6.8 and 6.1.1.4'
Au -4.4197 7.2980 16.8819 0.4611 18.5913 8.6216 25.5582 1.4826 5.8600 36.3956 12.0658 'International Tables Vol C 4.2.6.8 and 6.1.1.4'
Cl 0.3639 0.7018 11.4604 0.0104 7.1964 1.1662 6.2556 18.5194 1.6455 47.7784 -9.5574 'International Tables Vol C 4.2.6.8 and 6.1.1.4'
B 0.0090 0.0039 2.0545 23.2185 1.3326 1.0210 1.0979 60.3498 0.7068 0.1403 -0.1932 'International Tables Vol C 4.2.6.8 and 6.1.1.4'
F 0.0727 0.0534 3.5392 10.2825 2.6412 4.2944 1.5170 0.2615 1.0243 26.1476 0.2776 'International Tables Vol C 4.2.6.8 and 6.1.1.4'

loop_
_geom_angle_atom_site_label_1
_geom_angle_atom_site_label_2
_geom_angle_atom_site_label_3
_geom_angle
_geom_angle_publ_flag
Cl2 Au1 C3 178.84(6) yes
Au1 C3 N4 119.27(16) yes
Au1 C3 N8 121.35(16) yes
N4 C3 N8 119.3(2) yes
C3 N4 C5 123.88(19) yes
C3 N4 C56 119.25(18) yes
C5 N4 C56 116.84(18) yes
N4 C5 C6 109.54(19) yes
N4 C5 H51 108.6 no
C6 C5 H51 110.8 no
N4 C5 H52 107.8 no
C6 C5 H52 110.3 no
H51 C5 H52 109.7 no
C5 C6 C7 110.78(18) yes
C5 C6 H61 110.5 no
C7 C6 H61 108.4 no
C5 C6 H62 111.0 no
C7 C6 H62 108.6 no
H61 C6 H62 107.4 no
C6 C7 N8 107.81(17) yes
C6 C7 C21 115.63(19) yes
N8 C7 C21 110.93(18) yes
C6 C7 H71 107.8 no
N8 C7 H71 107.3 no
C21 C7 H71 107.1 no
C7 N8 C3 124.56(19) yes
C7 N8 C9 116.03(18) yes
C3 N8 C9 119.24(19) yes
N8 C9 C10 120.4(2) yes
N8 C9 C17 117.4(2) yes
C10 C9 C17 122.2(2) yes
C9 C10 C11 123.8(2) yes
C9 C10 C14 117.5(2) yes
C11 C10 C14 118.7(2) yes
C10 C11 C12 110.2(2) yes
C10 C11 C13 112.5(2) yes
C12 C11 C13 109.2(2) yes
C10 C11 H111 108.8 no
C12 C11 H111 107.5 no
C13 C11 H111 108.5 no
C11 C12 H123 108.5 no
C11 C12 H122 110.3 no
H123 C12 H122 108.8 no
C11 C12 H121 111.5 no
H123 C12 H121 108.6 no
H122 C12 H121 109.2 no
C11 C13 H131 109.0 no
C11 C13 H132 110.2 no
H131 C13 H132 108.6 no
C11 C13 H133 110.9 no
H131 C13 H133 108.0 no
H132 C13 H133 110.1 no
C10 C14 C15 121.2(3) yes
C10 C14 H141 119.4 no
C15 C14 H141 119.4 no
C14 C15 C16 120.4(3) yes
C14 C15 H151 119.8 no
C16 C15 H151 119.7 no
C15 C16 C17 121.1(3) yes
C15 C16 H161 118.7 no
C17 C16 H161 120.1 no
C9 C17 C16 117.6(2) yes
C9 C17 C18 121.9(2) yes
C16 C17 C18 120.4(2) yes
C17 C18 C19 110.5(2) yes
C17 C18 C20 111.9(3) yes
C19 C18 C20 111.1(3) yes
C17 C18 H181 108.8 no
C19 C18 H181 106.4 no
C20 C18 H181 107.9 no
C18 C19 H191 111.3 no
C18 C19 H192 107.1 no
H191 C19 H192 109.1 no
C18 C19 H193 109.5 no
H191 C19 H193 110.1 no
H192 C19 H193 109.6 no
C18 C20 H201 112.5 no
C18 C20 H202 111.6 no
H201 C20 H202 108.0 no
C18 C20 H203 110.3 no
H201 C20 H203 106.6 no
H202 C20 H203 107.6 no
C7 C21 B22 118.44(18) yes
C7 C21 H211 105.1 no
B22 C21 H211 104.5 no
C7 C21 H212 109.0 no
B22 C21 H212 111.3 no
H211 C21 H212 107.8 no
C21 B22 C23 108.60(19) yes
C21 B22 C34 118.49(19) yes
C23 B22 C34 100.61(18) yes
C21 B22 C45 104.38(18) yes
C23 B22 C45 112.43(19) yes
C34 B22 C45 112.5(2) yes
B22 C23 C24 126.6(2) yes
B22 C23 C31 120.4(2) yes
C24 C23 C31 112.8(2) yes
C23 C24 F25 120.9(2) yes
C23 C24 C26 124.6(3) yes
F25 C24 C26 114.5(2) yes
C24 C26 F27 120.2(3) yes
C24 C26 C28 119.2(3) yes
F27 C26 C28 120.6(2) yes
C26 C28 F29 120.8(3) yes
C26 C28 C30 119.1(2) yes
F29 C28 C30 120.1(3) yes
C28 C30 C31 119.8(3) yes
C28 C30 F33 119.1(3) yes
C31 C30 F33 121.1(3) yes
C23 C31 C30 124.5(3) yes
C23 C31 F32 120.2(2) yes
C30 C31 F32 115.2(2) yes
B22 C34 C35 120.0(2) yes
B22 C34 C42 126.9(2) yes
C35 C34 C42 112.5(2) yes
C34 C35 F36 119.7(2) yes
C34 C35 C37 125.1(3) yes
F36 C35 C37 115.2(3) yes
C35 C37 F38 120.4(3) yes
C35 C37 C39 119.6(3) yes
F38 C37 C39 120.0(3) yes
C37 C39 F40 121.3(3) yes
C37 C39 C41 118.3(3) yes
F40 C39 C41 120.4(3) yes
C39 C41 C42 120.1(3) yes
C39 C41 F44 119.7(3) yes
C42 C41 F44 120.2(3) yes
C41 C42 C34 124.4(3) yes
C41 C42 F43 114.3(2) yes
C34 C42 F43 121.3(2) yes
B22 C45 C46 121.0(2) yes
B22 C45 C53 125.2(2) yes
C46 C45 C53 113.3(2) yes
C45 C46 F47 119.7(2) yes
C45 C46 C48 124.3(3) yes
F47 C46 C48 116.0(3) yes
C46 C48 F49 120.1(4) yes
C46 C48 C50 119.4(3) yes
F49 C48 C50 120.5(3) yes
C48 C50 F51 120.5(4) yes
C48 C50 C52 119.2(3) yes
F51 C50 C52 120.3(4) yes
C50 C52 C53 119.6(3) yes
C50 C52 F55 120.0(3) yes
C53 C52 F55 120.4(4) yes
C45 C53 C52 124.1(3) yes
C45 C53 F54 120.8(2) yes
C52 C53 F54 115.0(3) yes
N4 C56 C57 118.7(2) yes
N4 C56 C61 118.7(2) yes
C57 C56 C61 122.6(2) yes
C56 C57 C58 117.3(2) yes
C56 C57 C65 122.2(2) yes
C58 C57 C65 120.5(2) yes
C57 C58 C59 121.2(2) yes
C57 C58 H581 119.3 no
C59 C58 H581 119.5 no
C58 C59 C60 120.2(2) yes
C58 C59 H591 120.1 no
C60 C59 H591 119.8 no
C59 C60 C61 121.1(2) yes
C59 C60 H601 117.6 no
C61 C60 H601 121.2 no
C56 C61 C60 117.6(2) yes
C56 C61 C62 121.9(2) yes
C60 C61 C62 120.5(2) yes
C61 C62 C63 111.2(2) yes
C61 C62 C64 110.8(2) yes
C63 C62 C64 111.8(2) yes
C61 C62 H621 108.2 no
C63 C62 H621 108.4 no
C64 C62 H621 106.2 no
C62 C63 H631 111.2 no
C62 C63 H632 110.1 no
H631 C63 H632 107.2 no
C62 C63 H633 111.8 no
H631 C63 H633 108.7 no
H632 C63 H633 107.8 no
C62 C64 H641 109.5 no
C62 C64 H642 111.3 no
H641 C64 H642 107.9 no
C62 C64 H643 110.9 no
H641 C64 H643 108.5 no
H642 C64 H643 108.6 no
C57 C65 C66 111.7(2) yes
C57 C65 C67 110.7(2) yes
C66 C65 C67 110.7(3) yes
C57 C65 H651 107.7 no
C66 C65 H651 109.7 no
C67 C65 H651 106.1 no
C65 C66 H661 109.8 no
C65 C66 H662 111.2 no
H661 C66 H662 107.9 no
C65 C66 H663 109.8 no
H661 C66 H663 108.6 no
H662 C66 H663 109.5 no
C65 C67 H671 108.7 no
C65 C67 H672 111.4 no
H671 C67 H672 108.2 no
C65 C67 H673 109.7 no
H671 C67 H673 109.1 no
H672 C67 H673 109.6 no
Cl68 C69 Cl72 110.78(7) yes
Cl68 C69 H691 107.8 no
Cl72 C69 H691 109.7 no
Cl68 C69 H692 108.4 no
Cl72 C69 H692 109.6 no
H691 C69 H692 110.7 no
Cl68 C70 Cl71 110.63(7) yes
Cl68 C70 H701 102.5 no
Cl71 C70 H701 110.5 no
Cl68 C70 H702 108.0 no
Cl71 C70 H702 111.4 no
H701 C70 H702 113.5 no
N74 P73 C94 111.96(11) yes
N74 P73 C100 107.24(11) yes
C94 P73 C100 106.98(11) yes
N74 P73 C106 115.27(11) yes
C94 P73 C106 107.54(11) yes
C100 P73 C106 107.46(11) yes
P73 N74 P75 140.27(14) yes
N74 P75 C76 114.31(11) yes
N74 P75 C82 108.16(11) yes
C76 P75 C82 107.21(12) yes
N74 P75 C88 110.25(12) yes
C76 P75 C88 106.81(12) yes
C82 P75 C88 110.02(11) yes
P75 C76 C77 122.0(2) yes
P75 C76 C81 117.98(19) yes
C77 C76 C81 119.8(3) yes
C76 C77 C78 119.6(3) yes
C76 C77 H771 119.3 no
C78 C77 H771 121.1 no
C77 C78 C79 120.5(3) yes
C77 C78 H781 120.9 no
C79 C78 H781 118.6 no
C78 C79 C80 120.4(3) yes
C78 C79 H791 120.2 no
C80 C79 H791 119.4 no
C79 C80 C81 119.9(3) yes
C79 C80 H801 120.0 no
C81 C80 H801 120.1 no
C76 C81 C80 119.7(3) yes
C76 C81 H811 120.3 no
C80 C81 H811 119.9 no
P75 C82 C83 118.9(2) yes
P75 C82 C87 121.1(2) yes
C83 C82 C87 120.1(2) yes
C82 C83 C84 119.3(3) yes
C82 C83 H831 120.6 no
C84 C83 H831 120.1 no
C83 C84 C85 120.8(3) yes
C83 C84 H841 119.0 no
C85 C84 H841 120.2 no
C84 C85 C86 119.9(3) yes
C84 C85 H851 120.7 no
C86 C85 H851 119.3 no
C85 C86 C87 120.2(3) yes
C85 C86 H861 119.9 no
C87 C86 H861 119.8 no
C82 C87 C86 119.7(3) yes
C82 C87 H871 119.9 no
C86 C87 H871 120.4 no
P75 C88 C89 119.53(19) yes
P75 C88 C93 121.6(2) yes
C89 C88 C93 118.8(2) yes
C88 C89 C90 120.6(3) yes
C88 C89 H891 121.0 no
C90 C89 H891 118.4 no
C89 C90 C91 119.8(3) yes
C89 C90 H901 119.9 no
C91 C90 H901 120.3 no
C90 C91 C92 119.9(3) yes
C90 C91 H911 119.6 no
C92 C91 H911 120.5 no
C91 C92 C93 120.8(3) yes
C91 C92 H921 118.8 no
C93 C92 H921 120.4 no
C88 C93 C92 120.2(3) yes
C88 C93 H931 119.9 no
C92 C93 H931 119.9 no
P73 C94 C95 121.64(18) yes
P73 C94 C99 118.29(18) yes
C95 C94 C99 119.9(2) yes
C94 C95 C96 120.0(2) yes
C94 C95 H951 119.5 no
C96 C95 H951 120.5 no
C95 C96 C97 119.9(3) yes
C95 C96 H961 120.2 no
C97 C96 H961 120.0 no
C96 C97 C98 120.0(2) yes
C96 C97 H971 119.6 no
C98 C97 H971 120.3 no
C97 C98 C99 120.4(2) yes
C97 C98 H981 120.2 no
C99 C98 H981 119.4 no
C94 C99 C98 119.7(2) yes
C94 C99 H991 120.0 no
C98 C99 H991 120.3 no
P73 C100 C101 119.6(2) yes
P73 C100 C105 120.35(19) yes
C101 C100 C105 120.0(2) yes
C100 C101 C102 119.6(3) yes
C100 C101 H1011 120.0 no
C102 C101 H1011 120.5 no
C101 C102 C103 120.3(3) yes
C101 C102 H1021 119.4 no
C103 C102 H1021 120.2 no
C102 C103 C104 120.3(3) yes
C102 C103 H1031 119.4 no
C104 C103 H1031 120.3 no
C103 C104 C105 120.1(3) yes
C103 C104 H1041 119.2 no
C105 C104 H1041 120.7 no
C104 C105 C100 119.7(3) yes
C104 C105 H1051 120.7 no
C100 C105 H1051 119.6 no
P73 C106 C107 120.10(19) yes
P73 C106 C111 120.1(2) yes
C107 C106 C111 119.7(2) yes
C106 C107 C108 119.9(3) yes
C106 C107 H1071 119.8 no
C108 C107 H1071 120.3 no
C107 C108 C109 119.6(3) yes
C107 C108 H1081 120.1 no
C109 C108 H1081 120.3 no
C108 C109 C110 120.6(3) yes
C108 C109 H1091 119.3 no
C110 C109 H1091 120.1 no
C109 C110 C111 120.4(3) yes
C109 C110 H1101 119.4 no
C111 C110 H1101 120.1 no
C106 C111 C110 119.8(3) yes
C106 C111 H1111 120.5 no
C110 C111 H1111 119.7 no

loop_
_geom_bond_atom_site_label_1
_geom_bond_atom_site_label_2
_geom_bond_distance
_geom_bond_publ_flag
Au1 Cl2 2.2855(6) yes
Au1 C3 2.011(2) yes
C3 N4 1.337(3) yes
C3 N8 1.330(3) yes
N4 C5 1.465(3) yes
N4 C56 1.439(3) yes
C5 C6 1.521(3) yes
C5 H51 0.972 no
C5 H52 0.977 no
C6 C7 1.523(3) yes
C6 H61 0.968 no
C6 H62 0.959 no
C7 N8 1.496(3) yes
C7 C21 1.530(3) yes
C7 H71 0.969 no
N8 C9 1.445(3) yes
C9 C10 1.404(3) yes
C9 C17 1.406(3) yes
C10 C11 1.522(4) yes
C10 C14 1.393(4) yes
C11 C12 1.537(4) yes
C11 C13 1.534(4) yes
C11 H111 0.968 no
C12 H123 0.953 no
C12 H122 0.977 no
C12 H121 0.961 no
C13 H131 0.968 no
C13 H132 0.965 no
C13 H133 0.950 no
C14 C15 1.384(5) yes
C14 H141 0.926 no
C15 C16 1.374(5) yes
C15 H151 0.932 no
C16 C17 1.398(4) yes
C16 H161 0.930 no
C17 C18 1.520(4) yes
C18 C19 1.528(4) yes
C18 C20 1.528(4) yes
C18 H181 0.974 no
C19 H191 0.968 no
C19 H192 0.956 no
C19 H193 0.960 no
C20 H201 0.953 no
C20 H202 0.964 no
C20 H203 0.953 no
C21 B22 1.656(3) yes
C21 H211 0.968 no
C21 H212 0.962 no
B22 C23 1.667(3) yes
B22 C34 1.659(4) yes
B22 C45 1.652(3) yes
C23 C24 1.392(3) yes
C23 C31 1.383(4) yes
C24 F25 1.350(3) yes
C24 C26 1.385(4) yes
C26 F27 1.339(3) yes
C26 C28 1.369(4) yes
C28 F29 1.342(3) yes
C28 C30 1.366(4) yes
C30 C31 1.382(4) yes
C30 F33 1.334(4) yes
C31 F32 1.357(3) yes
C34 C35 1.391(4) yes
C34 C42 1.385(4) yes
C35 F36 1.352(3) yes
C35 C37 1.378(4) yes
C37 F38 1.351(4) yes
C37 C39 1.374(5) yes
C39 F40 1.340(3) yes
C39 C41 1.371(5) yes
C41 C42 1.386(4) yes
C41 F44 1.344(3) yes
C42 F43 1.349(3) yes
C45 C46 1.393(4) yes
C45 C53 1.392(4) yes
C46 F47 1.350(4) yes
C46 C48 1.385(4) yes
C48 F49 1.344(4) yes
C48 C50 1.374(6) yes
C50 F51 1.342(3) yes
C50 C52 1.372(6) yes
C52 C53 1.387(4) yes
C52 F55 1.344(4) yes
C53 F54 1.346(4) yes
C56 C57 1.402(3) yes
C56 C61 1.399(3) yes
C57 C58 1.400(4) yes
C57 C65 1.517(3) yes
C58 C59 1.378(4) yes
C58 H581 0.936 no
C59 C60 1.389(4) yes
C59 H591 0.924 no
C60 C61 1.391(3) yes
C60 H601 0.944 no
C61 C62 1.521(3) yes
C62 C63 1.530(4) yes
C62 C64 1.532(4) yes
C62 H621 0.974 no
C63 H631 0.953 no
C63 H632 0.948 no
C63 H633 0.949 no
C64 H641 0.952 no
C64 H642 0.956 no
C64 H643 0.958 no
C65 C66 1.524(4) yes
C65 C67 1.526(4) yes
C65 H651 0.956 no
C66 H661 0.954 no
C66 H662 0.981 no
C66 H663 0.956 no
C67 H671 0.961 no
C67 H672 0.969 no
C67 H673 0.969 no
Cl68 C70 1.685(5) yes
Cl68 C69 1.802(6) yes
C69 Cl72 1.812(6) yes
C69 H691 0.966 no
C69 H692 0.966 no
C70 Cl71 1.754(5) yes
C70 H701 0.942 no
C70 H702 0.957 no
P73 N74 1.577(2) yes
P73 C94 1.801(2) yes
P73 C100 1.796(2) yes
P73 C106 1.807(2) yes
N74 P75 1.581(2) yes
P75 C76 1.801(2) yes
P75 C82 1.796(2) yes
P75 C88 1.796(3) yes
C76 C77 1.391(4) yes
C76 C81 1.396(4) yes
C77 C78 1.387(5) yes
C77 H771 0.941 no
C78 C79 1.372(6) yes
C78 H781 0.929 no
C79 C80 1.382(5) yes
C79 H791 0.923 no
C80 C81 1.390(4) yes
C80 H801 0.923 no
C81 H811 0.925 no
C82 C83 1.395(4) yes
C82 C87 1.398(4) yes
C83 C84 1.391(4) yes
C83 H831 0.931 no
C84 C85 1.378(5) yes
C84 H841 0.925 no
C85 C86 1.390(5) yes
C85 H851 0.926 no
C86 C87 1.386(4) yes
C86 H861 0.929 no
C87 H871 0.926 no
C88 C89 1.392(4) yes
C88 C93 1.393(4) yes
C89 C90 1.381(4) yes
C89 H891 0.937 no
C90 C91 1.386(5) yes
C90 H901 0.922 no
C91 C92 1.371(5) yes
C91 H911 0.934 no
C92 C93 1.377(4) yes
C92 H921 0.923 no
C93 H931 0.918 no
C94 C95 1.391(3) yes
C94 C99 1.395(3) yes
C95 C96 1.388(4) yes
C95 H951 0.939 no
C96 C97 1.389(4) yes
C96 H961 0.925 no
C97 C98 1.387(4) yes
C97 H971 0.943 no
C98 C99 1.382(4) yes
C98 H981 0.930 no
C99 H991 0.946 no
C100 C101 1.401(3) yes
C100 C105 1.389(4) yes
C101 C102 1.380(4) yes
C101 H1011 0.960 no
C102 C103 1.385(5) yes
C102 H1021 0.936 no
C103 C104 1.381(5) yes
C103 H1031 0.920 no
C104 C105 1.391(4) yes
C104 H1041 0.926 no
C105 H1051 0.940 no
C106 C107 1.397(4) yes
C106 C111 1.398(4) yes
C107 C108 1.391(4) yes
C107 H1071 0.939 no
C108 C109 1.400(5) yes
C108 H1081 0.928 no
C109 C110 1.366(5) yes
C109 H1091 0.913 no
C110 C111 1.391(4) yes
C110 H1101 0.898 no
C111 H1111 0.931 no
